data_4067790
loop_
_publ_author_name
'Fuertes, Sara'
'Brayshaw, Simon K.'
'Raithby, Paul R.'
'Schiffers, Stephanie'
'Warren, Mark R.'

_publ_section_title
;
 New C&#x2227;N&#x2227;C Bis-Cyclometalated Platinum(II) Complexes:
 Synthesis, Structures, and Photophysical Properties
;
_journal_issue 1
_journal_name_full Organometallics
_journal_page_first 105
_journal_paper_doi 10.1021/om200589q
_journal_volume 31
_journal_year 2012
_chemical_formula_moiety 'C29 H28 N2 O2 Pt'
_chemical_formula_sum 'C29 H28 N2 O2 Pt'
_chemical_formula_weight 631.62
_chemical_name_systematic
;
 ?
;
_space_group_IT_number 2
_symmetry_cell_setting triclinic
_symmetry_space_group_name_Hall '-P 1'
_symmetry_space_group_name_H-M 'P -1'
_atom_sites_solution_hydrogens geom
_atom_sites_solution_primary direct
_atom_sites_solution_secondary difmap
_audit_creation_method SHELXL-97
_cell_angle_alpha 115.847(3)
_cell_angle_beta 104.631(2)
_cell_angle_gamma 90.247(2)
_cell_formula_units_Z 2
_cell_length_a 8.6021(1)
_cell_length_b 12.1749(3)
_cell_length_c 13.2392(3)
_cell_measurement_reflns_used 9133
_cell_measurement_temperature 150(2)
_cell_measurement_theta_max 32.6186
_cell_measurement_theta_min 2.8929
_cell_volume 1196.90(6)
_computing_cell_refinement
;
CrysAlisPro, Oxford Diffraction Ltd.,
Version 1.171.33.55 (release 05-01-2010 CrysAlis171 .NET)
(compiled Jan  5 2010,16:28:46)
;
_computing_data_collection
;
CrysAlisPro, Oxford Diffraction Ltd.,
Version 1.171.33.55 (release 05-01-2010 CrysAlis171 .NET)
(compiled Jan  5 2010,16:28:46)
;
_computing_data_reduction
;
CrysAlisPro, Oxford Diffraction Ltd.,
Version 1.171.33.55 (release 05-01-2010 CrysAlis171 .NET)
(compiled Jan  5 2010,16:28:46)
;
_computing_molecular_graphics 'Ortep-3 for Windows (Farrugia, 1997)'
_computing_publication_material ENCIFER
_computing_structure_refinement 'SHELXL-97 (Sheldrick, 1997)'
_computing_structure_solution 'SIR-92 (Burla et al, 1992)'
_diffrn_ambient_temperature 150(2)
_diffrn_detector_area_resol_mean 10.3795
_diffrn_measured_fraction_theta_full 0.998
_diffrn_measured_fraction_theta_max 0.917
_diffrn_measurement_device_type 'Xcalibur, Atlas, Gemini A Ultra'
_diffrn_measurement_method '\w scans'
_diffrn_radiation_monochromator graphite
_diffrn_radiation_source 'fine-focus sealed tube'
_diffrn_radiation_type MoK\a
_diffrn_radiation_wavelength 0.71073
_diffrn_reflns_av_R_equivalents 0.0218
_diffrn_reflns_av_sigmaI/netI 0.0316
_diffrn_reflns_limit_h_max 12
_diffrn_reflns_limit_h_min -12
_diffrn_reflns_limit_k_max 18
_diffrn_reflns_limit_k_min -17
_diffrn_reflns_limit_l_max 19
_diffrn_reflns_limit_l_min -19
_diffrn_reflns_number 23107
_diffrn_reflns_theta_full 30.50
_diffrn_reflns_theta_max 32.71
_diffrn_reflns_theta_min 2.90
_diffrn_standards_decay_% 0
_diffrn_standards_interval_count 0
_diffrn_standards_interval_time 0
_diffrn_standards_number 0
_exptl_absorpt_coefficient_mu 5.891
_exptl_absorpt_correction_T_max 0.3709
_exptl_absorpt_correction_T_min 0.2016
_exptl_absorpt_correction_type multi-scan
_exptl_absorpt_process_details
;
CrysAlisPro, Oxford Diffraction Ltd.,
Version 1.171.33.48 (release 15-09-2009 CrysAlis171 .NET)
(compiled Sep 15 2009,11:49:04)
Empirical absorption correction using spherical harmonics,
 implemented in SCALE3 ABSPACK scaling algorithm.
;
_exptl_crystal_colour orange
_exptl_crystal_density_diffrn 1.753
_exptl_crystal_density_method 'not measured'
_exptl_crystal_description block
_exptl_crystal_F_000 620
_exptl_crystal_size_max 0.40
_exptl_crystal_size_mid 0.27
_exptl_crystal_size_min 0.21
_refine_diff_density_max 1.132
_refine_diff_density_min -0.743
_refine_diff_density_rms 0.091
_refine_ls_extinction_method none
_refine_ls_goodness_of_fit_ref 0.958
_refine_ls_hydrogen_treatment constr
_refine_ls_matrix_type full
_refine_ls_number_parameters 311
_refine_ls_number_reflns 8080
_refine_ls_number_restraints 0
_refine_ls_restrained_S_all 0.958
_refine_ls_R_factor_all 0.0215
_refine_ls_R_factor_gt 0.0169
_refine_ls_shift/su_max 0.001
_refine_ls_shift/su_mean 0.000
_refine_ls_structure_factor_coef Fsqd
_refine_ls_weighting_details 'calc w=1/[\s^2^(Fo^2^)+(0.0147P)^2^+0.0000P] where P=(Fo^2^+2Fc^2^)/3'
_refine_ls_weighting_scheme calc
_refine_ls_wR_factor_gt 0.0319
_refine_ls_wR_factor_ref 0.0323
_reflns_number_gt 7149
_reflns_number_total 8080
_reflns_threshold_expression >2sigma(I)
_cod_data_source_file om200589q_si_002.cif
_cod_data_source_block compound7
_cod_original_cell_volume 1196.89(4)
_cod_database_code 4067790

loop_
_symmetry_equiv_pos_as_xyz
'x, y, z'
'-x, -y, -z'

loop_
_atom_site_label
_atom_site_type_symbol
_atom_site_fract_x
_atom_site_fract_y
_atom_site_fract_z
_atom_site_U_iso_or_equiv
_atom_site_adp_type
_atom_site_occupancy
_atom_site_symmetry_multiplicity
_atom_site_calc_flag
_atom_site_refinement_flags
Pt1 Pt 0.702625(7) -0.051115(6) 0.244564(5) 0.01593(2) Uani 1 1 d .
O1 O 1.49335(13) 0.15702(12) 0.60091(11) 0.0246(3) Uani 1 1 d .
O2 O 1.36959(13) 0.32760(11) 0.65518(10) 0.0239(3) Uani 1 1 d .
N1 N 0.91309(15) 0.02831(13) 0.36073(11) 0.0155(3) Uani 1 1 d .
N2 N 0.48759(15) -0.12440(13) 0.11840(12) 0.0179(3) Uani 1 1 d .
C6 C 0.92811(18) 0.14983(15) 0.43459(13) 0.0168(3) Uani 1 1 d .
C5 C 1.07835(18) 0.20999(16) 0.51033(14) 0.0184(3) Uani 1 1 d .
H5 H 1.0914 0.2953 0.5624 0.022 Uiso 1 1 calc R
C4 C 1.21034(18) 0.14427(15) 0.50944(13) 0.0166(3) Uani 1 1 d .
C3 C 1.19212(18) 0.01919(15) 0.43382(14) 0.0174(3) Uani 1 1 d .
H3 H 1.2822 -0.0257 0.4338 0.021 Uiso 1 1 calc R
C2 C 1.03916(18) -0.03911(15) 0.35806(13) 0.0160(3) Uani 1 1 d .
C7 C 1.37392(19) 0.20727(16) 0.59180(14) 0.0193(3) Uani 1 1 d .
C8 C 1.5176(2) 0.39848(17) 0.74250(16) 0.0276(4) Uani 1 1 d .
H8A H 1.6060 0.3934 0.7057 0.033 Uiso 1 1 calc R
H8B H 1.5505 0.3671 0.8012 0.033 Uiso 1 1 calc R
C9 C 1.4832(2) 0.52885(18) 0.79923(17) 0.0338(5) Uani 1 1 d .
H9A H 1.4436 0.5567 0.7393 0.051 Uiso 1 1 calc R
H9B H 1.5829 0.5817 0.8558 0.051 Uiso 1 1 calc R
H9C H 1.4007 0.5333 0.8397 0.051 Uiso 1 1 calc R
C11 C 0.64026(19) 0.12073(16) 0.33070(14) 0.0191(3) Uani 1 1 d .
C16 C 0.4930(2) 0.16986(17) 0.31949(15) 0.0240(4) Uani 1 1 d .
H16 H 0.3996 0.1190 0.2597 0.029 Uiso 1 1 calc R
C15 C 0.4798(2) 0.28978(18) 0.39277(17) 0.0287(4) Uani 1 1 d .
H15 H 0.3778 0.3193 0.3832 0.034 Uiso 1 1 calc R
C14 C 0.6137(2) 0.36758(17) 0.48013(16) 0.0286(4) Uani 1 1 d .
H14 H 0.6037 0.4501 0.5297 0.034 Uiso 1 1 calc R
C13 C 0.7624(2) 0.32387(16) 0.49466(15) 0.0237(4) Uani 1 1 d .
H13 H 0.8552 0.3764 0.5539 0.028 Uiso 1 1 calc R
C12 C 0.77458(18) 0.20249(15) 0.42177(14) 0.0179(3) Uani 1 1 d .
C21 C 0.82723(18) -0.20046(16) 0.20056(14) 0.0176(3) Uani 1 1 d .
C22 C 0.7787(2) -0.32467(16) 0.12039(14) 0.0222(4) Uani 1 1 d .
H22 H 0.6704 -0.3496 0.0712 0.027 Uiso 1 1 calc R
C23 C 0.8840(2) -0.41265(17) 0.11048(15) 0.0247(4) Uani 1 1 d .
H23 H 0.8471 -0.4962 0.0550 0.030 Uiso 1 1 calc R
C24 C 1.0431(2) -0.37906(16) 0.18122(15) 0.0239(4) Uani 1 1 d .
H24 H 1.1149 -0.4394 0.1739 0.029 Uiso 1 1 calc R
C25 C 1.09691(19) -0.25729(15) 0.26254(14) 0.0190(3) Uani 1 1 d .
H25 H 1.2052 -0.2341 0.3118 0.023 Uiso 1 1 calc R
C26 C 0.99141(18) -0.16925(15) 0.27163(13) 0.0161(3) Uani 1 1 d .
C32 C 0.35160(19) -0.14724(17) 0.14168(15) 0.0235(4) Uani 1 1 d .
H32 H 0.3579 -0.1373 0.2179 0.028 Uiso 1 1 calc R
C33 C 0.2021(2) -0.18481(17) 0.05836(15) 0.0227(4) Uani 1 1 d .
H33 H 0.1087 -0.2012 0.0780 0.027 Uiso 1 1 calc R
C34 C 0.18738(19) -0.19879(16) -0.05351(14) 0.0190(3) Uani 1 1 d .
C35 C 0.3312(2) -0.17568(17) -0.07609(15) 0.0242(4) Uani 1 1 d .
H35 H 0.3284 -0.1838 -0.1512 0.029 Uiso 1 1 calc R
C36 C 0.47648(19) -0.14135(17) 0.00958(15) 0.0231(4) Uani 1 1 d .
H36 H 0.5728 -0.1292 -0.0090 0.028 Uiso 1 1 calc R
C40 C 0.02548(19) -0.23331(17) -0.14808(14) 0.0221(4) Uani 1 1 d .
C41 C 0.0359(2) -0.34570(19) -0.25936(16) 0.0322(5) Uani 1 1 d .
H41A H 0.1239 -0.3263 -0.2862 0.048 Uiso 1 1 calc R
H41B H -0.0669 -0.3667 -0.3206 0.048 Uiso 1 1 calc R
H41C H 0.0575 -0.4157 -0.2422 0.048 Uiso 1 1 calc R
C42 C -0.0083(2) -0.12429(18) -0.17486(16) 0.0285(4) Uani 1 1 d .
H42A H -0.0310 -0.0565 -0.1076 0.043 Uiso 1 1 calc R
H42B H -0.1022 -0.1493 -0.2438 0.043 Uiso 1 1 calc R
H42C H 0.0867 -0.0971 -0.1904 0.043 Uiso 1 1 calc R
C43 C -0.1147(2) -0.2632(2) -0.10813(17) 0.0321(5) Uani 1 1 d .
H43A H -0.0926 -0.3308 -0.0875 0.048 Uiso 1 1 calc R
H43B H -0.2156 -0.2875 -0.1717 0.048 Uiso 1 1 calc R
H43C H -0.1255 -0.1902 -0.0397 0.048 Uiso 1 1 calc R

loop_
_atom_site_aniso_label
_atom_site_aniso_U_11
_atom_site_aniso_U_22
_atom_site_aniso_U_33
_atom_site_aniso_U_23
_atom_site_aniso_U_13
_atom_site_aniso_U_12
Pt1 0.01112(3) 0.01900(3) 0.01524(3) 0.00701(2) 0.00109(2) 0.00129(2)
O1 0.0154(5) 0.0256(7) 0.0272(6) 0.0099(5) 0.0005(5) 0.0035(5)
O2 0.0140(5) 0.0201(7) 0.0252(6) 0.0031(5) -0.0015(5) 0.0000(4)
N1 0.0131(6) 0.0190(7) 0.0141(6) 0.0081(5) 0.0018(5) 0.0026(5)
N2 0.0128(6) 0.0186(7) 0.0175(6) 0.0045(6) 0.0032(5) 0.0002(5)
C6 0.0157(7) 0.0182(8) 0.0161(7) 0.0079(6) 0.0038(6) 0.0040(6)
C5 0.0158(7) 0.0184(9) 0.0171(7) 0.0059(6) 0.0023(6) 0.0023(6)
C4 0.0128(7) 0.0212(9) 0.0155(7) 0.0091(6) 0.0023(6) 0.0018(6)
C3 0.0137(7) 0.0207(9) 0.0182(7) 0.0093(7) 0.0043(6) 0.0039(6)
C2 0.0140(7) 0.0200(9) 0.0156(7) 0.0096(6) 0.0038(6) 0.0037(6)
C7 0.0155(7) 0.0228(9) 0.0181(8) 0.0090(7) 0.0029(6) 0.0018(6)
C8 0.0165(8) 0.0301(11) 0.0247(9) 0.0067(8) -0.0021(7) -0.0028(7)
C9 0.0283(10) 0.0269(11) 0.0318(10) 0.0034(8) 0.0031(8) -0.0046(8)
C11 0.0159(7) 0.0207(9) 0.0200(8) 0.0099(7) 0.0028(6) 0.0025(6)
C16 0.0153(8) 0.0271(10) 0.0264(9) 0.0119(8) 0.0011(7) 0.0046(7)
C15 0.0197(8) 0.0307(11) 0.0357(10) 0.0165(9) 0.0052(7) 0.0123(7)
C14 0.0266(9) 0.0228(10) 0.0305(10) 0.0092(8) 0.0036(8) 0.0111(7)
C13 0.0194(8) 0.0226(10) 0.0248(9) 0.0091(7) 0.0018(7) 0.0050(7)
C12 0.0147(7) 0.0213(9) 0.0192(8) 0.0108(7) 0.0039(6) 0.0059(6)
C21 0.0155(7) 0.0211(9) 0.0156(7) 0.0080(6) 0.0038(6) 0.0013(6)
C22 0.0175(8) 0.0245(10) 0.0197(8) 0.0074(7) 0.0024(6) -0.0008(6)
C23 0.0260(9) 0.0179(9) 0.0236(9) 0.0040(7) 0.0063(7) 0.0004(7)
C24 0.0221(8) 0.0200(9) 0.0289(9) 0.0095(7) 0.0087(7) 0.0057(7)
C25 0.0155(7) 0.0208(9) 0.0214(8) 0.0101(7) 0.0055(6) 0.0031(6)
C26 0.0153(7) 0.0186(8) 0.0150(7) 0.0076(6) 0.0055(6) 0.0021(6)
C32 0.0186(8) 0.0329(11) 0.0199(8) 0.0142(8) 0.0028(6) 0.0004(7)
C33 0.0158(8) 0.0313(10) 0.0242(8) 0.0155(8) 0.0055(6) 0.0004(7)
C34 0.0164(7) 0.0189(9) 0.0192(8) 0.0085(7) 0.0013(6) 0.0007(6)
C35 0.0199(8) 0.0333(11) 0.0178(8) 0.0107(7) 0.0042(6) -0.0007(7)
C36 0.0147(7) 0.0309(10) 0.0221(8) 0.0111(7) 0.0040(6) 0.0003(7)
C40 0.0171(8) 0.0272(10) 0.0200(8) 0.0121(7) -0.0005(6) -0.0032(6)
C41 0.0268(9) 0.0324(12) 0.0252(9) 0.0070(8) -0.0016(7) -0.0023(8)
C42 0.0223(9) 0.0370(11) 0.0287(9) 0.0202(9) 0.0014(7) 0.0023(8)
C43 0.0165(8) 0.0499(13) 0.0326(10) 0.0254(10) -0.0011(7) -0.0059(8)

loop_
_atom_type_symbol
_atom_type_description
_atom_type_scat_dispersion_real
_atom_type_scat_dispersion_imag
_atom_type_scat_source
C C 0.0033 0.0016 'International Tables Vol C Tables 4.2.6.8 and 6.1.1.4'
H H 0.0000 0.0000 'International Tables Vol C Tables 4.2.6.8 and 6.1.1.4'
N N 0.0061 0.0033 'International Tables Vol C Tables 4.2.6.8 and 6.1.1.4'
O O 0.0106 0.0060 'International Tables Vol C Tables 4.2.6.8 and 6.1.1.4'
Pt Pt -1.7033 8.3905 'International Tables Vol C Tables 4.2.6.8 and 6.1.1.4'

loop_
_geom_angle_atom_site_label_1
_geom_angle_atom_site_label_2
_geom_angle_atom_site_label_3
_geom_angle
N1 Pt1 N2 175.38(6)
N1 Pt1 C21 81.28(6)
N2 Pt1 C21 100.62(6)
N1 Pt1 C11 81.51(6)
N2 Pt1 C11 96.76(6)
C21 Pt1 C11 162.54(6)
C7 O2 C8 116.62(13)
C6 N1 C2 123.19(13)
C6 N1 Pt1 118.13(10)
C2 N1 Pt1 118.53(11)
C32 N2 C36 117.92(14)
C32 N2 Pt1 122.38(11)
C36 N2 Pt1 119.46(11)
N1 C6 C5 119.15(14)
N1 C6 C12 113.24(13)
C5 C6 C12 127.61(15)
C6 C5 C4 119.28(15)
C6 C5 H5 120.4
C4 C5 H5 120.4
C3 C4 C5 120.72(14)
C3 C4 C7 119.08(14)
C5 C4 C7 120.19(15)
C4 C3 C2 118.78(14)
C4 C3 H3 120.6
C2 C3 H3 120.6
N1 C2 C3 118.88(14)
N1 C2 C26 112.84(13)
C3 C2 C26 128.28(14)
O1 C7 O2 124.30(15)
O1 C7 C4 124.92(16)
O2 C7 C4 110.78(13)
O2 C8 C9 106.56(14)
O2 C8 H8A 110.4
C9 C8 H8A 110.4
O2 C8 H8B 110.4
C9 C8 H8B 110.4
H8A C8 H8B 108.6
C8 C9 H9A 109.5
C8 C9 H9B 109.5
H9A C9 H9B 109.5
C8 C9 H9C 109.5
H9A C9 H9C 109.5
H9B C9 H9C 109.5
C16 C11 C12 115.70(15)
C16 C11 Pt1 132.81(13)
C12 C11 Pt1 111.45(11)
C15 C16 C11 122.04(16)
C15 C16 H16 119.0
C11 C16 H16 119.0
C16 C15 C14 120.82(16)
C16 C15 H15 119.6
C14 C15 H15 119.6
C15 C14 C13 119.51(17)
C15 C14 H14 120.2
C13 C14 H14 120.2
C14 C13 C12 119.44(16)
C14 C13 H13 120.3
C12 C13 H13 120.3
C13 C12 C11 122.48(15)
C13 C12 C6 122.02(14)
C11 C12 C6 115.50(14)
C22 C21 C26 116.10(15)
C22 C21 Pt1 132.13(12)
C26 C21 Pt1 111.65(11)
C23 C22 C21 122.04(15)
C23 C22 H22 119.0
C21 C22 H22 119.0
C24 C23 C22 120.34(16)
C24 C23 H23 119.8
C22 C23 H23 119.8
C25 C24 C23 119.87(16)
C25 C24 H24 120.1
C23 C24 H24 120.1
C24 C25 C26 119.63(15)
C24 C25 H25 120.2
C26 C25 H25 120.2
C25 C26 C21 122.01(15)
C25 C26 C2 122.47(14)
C21 C26 C2 115.47(14)
N2 C32 C33 122.23(16)
N2 C32 H32 118.9
C33 C32 H32 118.9
C32 C33 C34 120.68(16)
C32 C33 H33 119.7
C34 C33 H33 119.7
C33 C34 C35 116.04(15)
C33 C34 C40 123.67(15)
C35 C34 C40 120.26(15)
C36 C35 C34 120.52(16)
C36 C35 H35 119.7
C34 C35 H35 119.7
N2 C36 C35 122.55(16)
N2 C36 H36 118.7
C35 C36 H36 118.7
C42 C40 C34 108.49(14)
C42 C40 C43 108.54(15)
C34 C40 C43 111.74(14)
C42 C40 C41 109.44(15)
C34 C40 C41 109.37(14)
C43 C40 C41 109.23(15)
C40 C41 H41A 109.5
C40 C41 H41B 109.5
H41A C41 H41B 109.5
C40 C41 H41C 109.5
H41A C41 H41C 109.5
H41B C41 H41C 109.5
C40 C42 H42A 109.5
C40 C42 H42B 109.5
H42A C42 H42B 109.5
C40 C42 H42C 109.5
H42A C42 H42C 109.5
H42B C42 H42C 109.5
C40 C43 H43A 109.5
C40 C43 H43B 109.5
H43A C43 H43B 109.5
C40 C43 H43C 109.5
H43A C43 H43C 109.5
H43B C43 H43C 109.5

loop_
_geom_bond_atom_site_label_1
_geom_bond_atom_site_label_2
_geom_bond_distance
Pt1 N1 1.9646(12)
Pt1 N2 2.0330(13)
Pt1 C21 2.0501(16)
Pt1 C11 2.0504(17)
O1 C7 1.2047(19)
O2 C7 1.340(2)
O2 C8 1.4420(19)
N1 C6 1.355(2)
N1 C2 1.3611(19)
N2 C32 1.340(2)
N2 C36 1.341(2)
C6 C5 1.382(2)
C6 C12 1.474(2)
C5 C4 1.391(2)
C5 H5 0.9500
C4 C3 1.391(2)
C4 C7 1.498(2)
C3 C2 1.395(2)
C3 H3 0.9500
C2 C26 1.471(2)
C8 C9 1.499(3)
C8 H8A 0.9900
C8 H8B 0.9900
C9 H9A 0.9800
C9 H9B 0.9800
C9 H9C 0.9800
C11 C16 1.405(2)
C11 C12 1.421(2)
C16 C15 1.381(3)
C16 H16 0.9500
C15 C14 1.387(3)
C15 H15 0.9500
C14 C13 1.389(2)
C14 H14 0.9500
C13 C12 1.391(2)
C13 H13 0.9500
C21 C22 1.400(2)
C21 C26 1.427(2)
C22 C23 1.390(2)
C22 H22 0.9500
C23 C24 1.389(2)
C23 H23 0.9500
C24 C25 1.386(2)
C24 H24 0.9500
C25 C26 1.392(2)
C25 H25 0.9500
C32 C33 1.385(2)
C32 H32 0.9500
C33 C34 1.387(2)
C33 H33 0.9500
C34 C35 1.398(2)
C34 C40 1.529(2)
C35 C36 1.375(2)
C35 H35 0.9500
C36 H36 0.9500
C40 C42 1.527(3)
C40 C43 1.534(2)
C40 C41 1.537(2)
C41 H41A 0.9800
C41 H41B 0.9800
C41 H41C 0.9800
C42 H42A 0.9800
C42 H42B 0.9800
C42 H42C 0.9800
C43 H43A 0.9800
C43 H43B 0.9800
C43 H43C 0.9800

loop_
_geom_torsion_atom_site_label_1
_geom_torsion_atom_site_label_2
_geom_torsion_atom_site_label_3
_geom_torsion_atom_site_label_4
_geom_torsion
N2 Pt1 N1 C6 64.8(7)
C21 Pt1 N1 C6 179.42(13)
C11 Pt1 N1 C6 -3.51(13)
N2 Pt1 N1 C2 -110.9(6)
C21 Pt1 N1 C2 3.70(12)
C11 Pt1 N1 C2 -179.23(13)
N1 Pt1 N2 C32 -137.0(6)
C21 Pt1 N2 C32 109.11(14)
C11 Pt1 N2 C32 -69.25(15)
N1 Pt1 N2 C36 37.2(7)
C21 Pt1 N2 C36 -76.65(14)
C11 Pt1 N2 C36 104.98(14)
C2 N1 C6 C5 0.9(2)
Pt1 N1 C6 C5 -174.59(12)
C2 N1 C6 C12 -179.58(14)
Pt1 N1 C6 C12 4.91(19)
N1 C6 C5 C4 -0.4(2)
C12 C6 C5 C4 -179.80(16)
C6 C5 C4 C3 -0.3(3)
C6 C5 C4 C7 -179.26(16)
C5 C4 C3 C2 0.5(3)
C7 C4 C3 C2 179.46(15)
C6 N1 C2 C3 -0.7(2)
Pt1 N1 C2 C3 174.77(12)
C6 N1 C2 C26 179.09(15)
Pt1 N1 C2 C26 -5.41(18)
C4 C3 C2 N1 0.0(2)
C4 C3 C2 C26 -179.80(16)
C8 O2 C7 O1 -2.5(3)
C8 O2 C7 C4 176.98(15)
C3 C4 C7 O1 -2.3(3)
C5 C4 C7 O1 176.62(17)
C3 C4 C7 O2 178.20(15)
C5 C4 C7 O2 -2.9(2)
C7 O2 C8 C9 178.96(16)
N1 Pt1 C11 C16 -176.25(19)
N2 Pt1 C11 C16 8.08(19)
C21 Pt1 C11 C16 -166.55(19)
N1 Pt1 C11 C12 1.19(12)
N2 Pt1 C11 C12 -174.48(12)
C21 Pt1 C11 C12 10.9(3)
C12 C11 C16 C15 -0.3(3)
Pt1 C11 C16 C15 177.05(15)
C11 C16 C15 C14 0.9(3)
C16 C15 C14 C13 -0.6(3)
C15 C14 C13 C12 -0.4(3)
C14 C13 C12 C11 1.0(3)
C14 C13 C12 C6 -178.53(17)
C16 C11 C12 C13 -0.7(3)
Pt1 C11 C12 C13 -178.60(14)
C16 C11 C12 C6 178.91(15)
Pt1 C11 C12 C6 0.99(19)
N1 C6 C12 C13 175.86(17)
C5 C6 C12 C13 -4.7(3)
N1 C6 C12 C11 -3.7(2)
C5 C6 C12 C11 175.72(17)
N1 Pt1 C21 C22 174.89(18)
N2 Pt1 C21 C22 -9.38(18)
C11 Pt1 C21 C22 165.19(19)
N1 Pt1 C21 C26 -1.01(12)
N2 Pt1 C21 C26 174.71(12)
C11 Pt1 C21 C26 -10.7(3)
C26 C21 C22 C23 0.0(3)
Pt1 C21 C22 C23 -175.73(14)
C21 C22 C23 C24 0.1(3)
C22 C23 C24 C25 0.3(3)
C23 C24 C25 C26 -0.8(3)
C24 C25 C26 C21 0.9(3)
C24 C25 C26 C2 178.33(16)
C22 C21 C26 C25 -0.5(2)
Pt1 C21 C26 C25 176.09(13)
C22 C21 C26 C2 -178.11(15)
Pt1 C21 C26 C2 -1.49(18)
N1 C2 C26 C25 -173.21(15)
C3 C2 C26 C25 6.6(3)
N1 C2 C26 C21 4.4(2)
C3 C2 C26 C21 -175.84(17)
C36 N2 C32 C33 -1.3(3)
Pt1 N2 C32 C33 173.00(14)
N2 C32 C33 C34 -0.9(3)
C32 C33 C34 C35 1.5(3)
C32 C33 C34 C40 -176.66(17)
C33 C34 C35 C36 0.0(3)
C40 C34 C35 C36 178.22(17)
C32 N2 C36 C35 2.9(3)
Pt1 N2 C36 C35 -171.61(14)
C34 C35 C36 N2 -2.3(3)
C33 C34 C40 C42 113.80(19)
C35 C34 C40 C42 -64.2(2)
C33 C34 C40 C43 -5.8(2)
C35 C34 C40 C43 176.13(17)
C33 C34 C40 C41 -126.89(19)
C35 C34 C40 C41 55.1(2)
